data_4345783
loop_
_publ_author_name
'Clares, M. Paz'
'Acosta-Rueda, Laura'
'Castillo, Carmen E.'
'Blasco, Salvador'
'Jim\'enez, Hermas R'
'Garc\'ia-Espa\~na, Enrique'
'Basallote, Manuel G.'

_publ_section_title
;
 Iron(II) Complexes with Scorpiand-Like Macrocyclic Polyamines:
 Kinetico-Mechanistic Aspects of Complex Formation and Oxidative
 Dehydrogenation of Coordinated Amines.
;
_journal_issue 8
_journal_name_full 'Inorganic chemistry'
_journal_page_first 4400
_journal_page_last 4412
_journal_paper_doi 10.1021/acs.inorgchem.6b03070
_journal_volume 56
_journal_year 2017
_chemical_formula_moiety 'C19 H26 Fe N6, 2(Cl O4)'
_chemical_formula_sum 'C19 H26 Cl2 Fe N6 O8'
_chemical_formula_weight 593.21
_chemical_name_common '[Fe(pytren-2pyH-1)](ClO4)2'
_chemical_name_systematic
; 
 ? 
;
_space_group_IT_number 62
_symmetry_cell_setting orthorhombic
_symmetry_space_group_name_Hall '-P 2ac 2n'
_symmetry_space_group_name_H-M 'P n m a'
_atom_sites_solution_hydrogens geom
_atom_sites_solution_primary direct
_atom_sites_solution_secondary difmap
_audit_creation_date 2011-06-26
_audit_creation_method SHELXL-97
_cell_angle_alpha 90.00
_cell_angle_beta 90.00
_cell_angle_gamma 90.00
_cell_formula_units_Z 4
_cell_length_a 15.5602(3)
_cell_length_b 8.8480(2)
_cell_length_c 18.2092(4)
_cell_measurement_reflns_used 3244
_cell_measurement_temperature 293(2)
_cell_measurement_theta_max 27.485
_cell_measurement_theta_min 0.998
_cell_volume 2506.98(9)
_computing_cell_refinement 'HKL Scalepack (Otwinowski & Minor 1997)'
_computing_data_collection 'Collect (Bruker AXS BV, 1997-2004)'
_computing_data_reduction 'HKL Denzo and Scalepack (Otwinowski & Minor 1997)'
_computing_structure_refinement 'SHELXL-97 (Sheldrick, 1997)'
_computing_structure_solution 'SHELXS-97 (Sheldrick, 1990)'
_diffrn_ambient_temperature 293(2)
_diffrn_detector_area_resol_mean 9
_diffrn_measured_fraction_theta_full 0.996
_diffrn_measured_fraction_theta_max 0.996
_diffrn_measurement_device '95mm CCD camera on \k-goniostat'
_diffrn_measurement_device_type KappaCCD
_diffrn_measurement_method CCD
_diffrn_radiation_monochromator 'horizonally mounted graphite crystal'
_diffrn_radiation_source 'fine-focus sealed tube'
_diffrn_radiation_type MoK\a
_diffrn_radiation_wavelength 0.71073
_diffrn_reflns_av_R_equivalents 0.0153
_diffrn_reflns_av_sigmaI/netI 0.0200
_diffrn_reflns_limit_h_max 20
_diffrn_reflns_limit_h_min -20
_diffrn_reflns_limit_k_max 11
_diffrn_reflns_limit_k_min -11
_diffrn_reflns_limit_l_max 23
_diffrn_reflns_limit_l_min -23
_diffrn_reflns_number 5550
_diffrn_reflns_theta_full 27.49
_diffrn_reflns_theta_max 27.49
_diffrn_reflns_theta_min 2.24
_exptl_absorpt_coefficient_mu 0.871
_exptl_absorpt_correction_T_max 0.9065
_exptl_absorpt_correction_T_min 0.7394
_exptl_absorpt_correction_type empirical
_exptl_absorpt_process_details 'scalepack (Otwinowski & Minor 1997)'
_exptl_crystal_colour 'dark violet'
_exptl_crystal_density_diffrn 1.572
_exptl_crystal_density_method 'not measured'
_exptl_crystal_description 'shaped leaves'
_exptl_crystal_F_000 1224
_exptl_crystal_size_max 0.37
_exptl_crystal_size_mid 0.21
_exptl_crystal_size_min 0.12
_refine_diff_density_max 0.932
_refine_diff_density_min -0.764
_refine_diff_density_rms 0.102
_refine_ls_extinction_method none
_refine_ls_goodness_of_fit_ref 1.066
_refine_ls_hydrogen_treatment constr
_refine_ls_matrix_type full
_refine_ls_number_parameters 193
_refine_ls_number_reflns 3053
_refine_ls_number_restraints 0
_refine_ls_restrained_S_all 1.066
_refine_ls_R_factor_all 0.0967
_refine_ls_R_factor_gt 0.0824
_refine_ls_shift/su_max 0.000
_refine_ls_shift/su_mean 0.000
_refine_ls_structure_factor_coef Fsqd
_refine_ls_weighting_details 'calc w=1/[\s^2^(Fo^2^)+(0.1886P)^2^+2.1874P] where P=(Fo^2^+2Fc^2^)/3'
_refine_ls_weighting_scheme calc
_refine_ls_wR_factor_gt 0.2639
_refine_ls_wR_factor_ref 0.2841
_reflns_number_gt 2382
_reflns_number_total 3053
_reflns_threshold_expression >2sigma(I)
_cod_data_source_file ic6b03070_si_002.cif
_cod_data_source_block fepytren2py
_cod_database_code 4345783

loop_
_symmetry_equiv_pos_as_xyz
'x, y, z'
'-x+1/2, -y, z+1/2'
'x+1/2, -y+1/2, -z+1/2'
'-x, y+1/2, -z'
'-x, -y, -z'
'x-1/2, y, -z-1/2'
'-x-1/2, y-1/2, z-1/2'
'x, -y-1/2, z'

loop_
_atom_site_label
_atom_site_type_symbol
_atom_site_fract_x
_atom_site_fract_y
_atom_site_fract_z
_atom_site_U_iso_or_equiv
_atom_site_adp_type
_atom_site_occupancy
_atom_site_symmetry_multiplicity
_atom_site_calc_flag
_atom_site_refinement_flags
Fe1 Fe 0.24434(4) 0.7500 0.37503(4) 0.0504(4) Uani 1 2 d S
N1 N 0.1252(3) 0.7500 0.4014(2) 0.0489(10) Uani 1 2 d S
N2 N 0.2217(3) 0.5220(5) 0.3674(2) 0.0664(10) Uani 1 1 d .
H2 H 0.2662 0.4719 0.3887 0.080 Uiso 1 1 calc R
N3 N 0.2269(4) 0.7500 0.2645(3) 0.0602(12) Uani 1 2 d S
N4 N 0.3609(4) 0.7500 0.3519(3) 0.0830(19) Uani 1 2 d S
N5 N 0.2892(3) 0.7500 0.4760(3) 0.0644(13) Uani 1 2 d S
C1 C 0.1419(3) 0.4857(5) 0.4081(3) 0.0728(12) Uani 1 1 d .
H1A H 0.1562 0.4569 0.4580 0.087 Uiso 1 1 calc R
H1B H 0.1134 0.4007 0.3848 0.087 Uiso 1 1 calc R
C2 C 0.2187(4) 0.4808(7) 0.2878(3) 0.0869(15) Uani 1 1 d .
H2A H 0.1847 0.3899 0.2810 0.104 Uiso 1 1 calc R
H2B H 0.2763 0.4619 0.2696 0.104 Uiso 1 1 calc R
C3 C 0.1785(4) 0.6112(5) 0.2463(3) 0.0722(13) Uani 1 1 d .
H3A H 0.1810 0.5923 0.1938 0.087 Uiso 1 1 calc R
H3B H 0.1187 0.6225 0.2603 0.087 Uiso 1 1 calc R
C4 C 0.0824(3) 0.6190(5) 0.4094(2) 0.0566(9) Uani 1 1 d .
C5 C -0.0046(3) 0.6152(7) 0.4213(2) 0.0701(13) Uani 1 1 d .
H5 H -0.0337 0.5238 0.4254 0.084 Uiso 1 1 calc R
C6 C -0.0473(4) 0.7500 0.4269(3) 0.078(2) Uani 1 2 d S
H6 H -0.1064 0.7500 0.4346 0.094 Uiso 1 2 calc SR
C7 C 0.3123(5) 0.7500 0.2263(4) 0.089(3) Uani 1 2 d S
H7A H 0.3153 0.6616 0.1949 0.107 Uiso 0.50 1 calc PR
H7B H 0.3153 0.8384 0.1949 0.107 Uiso 0.50 1 calc PR
C8 C 0.3883(6) 0.7500 0.2752(5) 0.104(3) Uani 1 2 d S
H8A H 0.4231 0.6612 0.2655 0.125 Uiso 0.50 1 calc PR
H8B H 0.4231 0.8388 0.2655 0.125 Uiso 0.50 1 calc PR
C9 C 0.4144(5) 0.7500 0.4047(6) 0.125(4) Uani 1 2 d S
H9 H 0.4736 0.7500 0.3976 0.150 Uiso 1 2 calc SR
C10 C 0.3742(5) 0.7500 0.4787(5) 0.094(3) Uani 1 2 d S
C11 C 0.4203(7) 0.7500 0.5440(6) 0.120(4) Uani 1 2 d S
H11 H 0.4800 0.7500 0.5440 0.144 Uiso 1 2 calc SR
C12 C 0.3738(7) 0.7500 0.6102(5) 0.122(4) Uani 1 2 d S
H12 H 0.4023 0.7500 0.6550 0.147 Uiso 1 2 calc SR
C13 C 0.2873(7) 0.7500 0.6077(4) 0.088(2) Uani 1 2 d S
H13 H 0.2555 0.7500 0.6510 0.105 Uiso 1 2 calc SR
C14 C 0.2458(4) 0.7500 0.5404(4) 0.0653(17) Uani 1 2 d S
H14 H 0.1860 0.7500 0.5394 0.078 Uiso 1 2 calc SR
Cl1 Cl 0.18389(12) 0.7500 0.02181(11) 0.0819(6) Uani 1 2 d S
O11 O 0.2392(5) 0.6329(12) 0.0486(4) 0.176(4) Uani 1 1 d .
O12 O 0.1143(5) 0.7500 0.0657(6) 0.191(6) Uani 1 2 d S
O13 O 0.1830(7) 0.7500 -0.0545(5) 0.174(5) Uani 1 2 d S
Cl2 Cl 0.45207(12) 0.2500 0.20990(16) 0.0972(7) Uani 1 2 d S
O21 O 0.4988(10) 0.1366(16) 0.2321(6) 0.319(9) Uani 1 1 d .
O22 O 0.3821(10) 0.2500 0.2482(13) 0.298(10) Uani 1 2 d S
O23 O 0.4445(8) 0.2500 0.1287(6) 0.163(4) Uani 1 2 d S

loop_
_atom_site_aniso_label
_atom_site_aniso_U_11
_atom_site_aniso_U_22
_atom_site_aniso_U_33
_atom_site_aniso_U_23
_atom_site_aniso_U_13
_atom_site_aniso_U_12
Fe1 0.0401(5) 0.0654(6) 0.0456(5) 0.000 0.0053(3) 0.000
N1 0.045(2) 0.057(2) 0.044(2) 0.000 0.0051(17) 0.000
N2 0.068(2) 0.064(2) 0.068(2) 0.0036(18) 0.0014(16) 0.0149(19)
N3 0.064(3) 0.075(3) 0.042(2) 0.000 0.009(2) 0.000
N4 0.045(3) 0.144(6) 0.060(3) 0.000 0.009(2) 0.000
N5 0.054(3) 0.085(4) 0.055(3) 0.000 0.000(2) 0.000
C1 0.080(3) 0.055(2) 0.083(3) 0.014(2) 0.004(2) -0.009(2)
C2 0.112(4) 0.070(3) 0.079(3) -0.018(3) 0.006(3) 0.015(3)
C3 0.087(3) 0.079(3) 0.051(2) -0.014(2) 0.001(2) -0.002(3)
C4 0.054(2) 0.067(2) 0.0486(19) 0.0051(17) 0.0004(15) -0.0104(18)
C5 0.056(2) 0.101(4) 0.053(2) 0.008(2) 0.0010(18) -0.024(2)
C6 0.046(3) 0.138(7) 0.049(3) 0.000 0.000(2) 0.000
C7 0.076(5) 0.135(8) 0.057(4) 0.000 0.027(3) 0.000
C8 0.066(5) 0.158(9) 0.087(6) 0.000 0.028(4) 0.000
C9 0.049(4) 0.235(14) 0.091(6) 0.000 0.009(4) 0.000
C10 0.054(4) 0.158(8) 0.071(4) 0.000 -0.003(3) 0.000
C11 0.084(6) 0.180(11) 0.096(7) 0.000 -0.028(5) 0.000
C12 0.085(6) 0.220(14) 0.062(4) 0.000 -0.022(4) 0.000
C13 0.105(6) 0.102(6) 0.056(4) 0.000 -0.009(4) 0.000
C14 0.063(4) 0.084(5) 0.049(3) 0.000 0.000(2) 0.000
Cl1 0.0696(10) 0.1057(14) 0.0704(10) 0.000 0.0188(8) 0.000
O11 0.194(8) 0.210(9) 0.124(6) 0.004(5) 0.003(4) 0.059(5)
O12 0.076(5) 0.352(17) 0.145(8) 0.000 0.041(5) 0.000
O13 0.168(10) 0.269(14) 0.083(5) 0.000 -0.011(5) 0.000
Cl2 0.0552(10) 0.0967(14) 0.140(2) 0.000 0.0021(11) 0.000
O21 0.429(17) 0.374(17) 0.153(7) -0.057(8) -0.056(9) 0.292(14)
O22 0.145(11) 0.42(3) 0.33(2) 0.000 0.108(13) 0.000
O23 0.174(10) 0.159(8) 0.156(9) 0.000 -0.079(7) 0.000

loop_
_atom_type_symbol
_atom_type_description
_atom_type_scat_dispersion_real
_atom_type_scat_dispersion_imag
_atom_type_scat_source
C C 0.0033 0.0016 'International Tables Vol C Tables 4.2.6.8 and 6.1.1.4'
H H 0.0000 0.0000 'International Tables Vol C Tables 4.2.6.8 and 6.1.1.4'
Cl Cl 0.1484 0.1585 'International Tables Vol C Tables 4.2.6.8 and 6.1.1.4'
Fe Fe 0.3463 0.8444 'International Tables Vol C Tables 4.2.6.8 and 6.1.1.4'
N N 0.0061 0.0033 'International Tables Vol C Tables 4.2.6.8 and 6.1.1.4'
O O 0.0106 0.0060 'International Tables Vol C Tables 4.2.6.8 and 6.1.1.4'

loop_
_geom_angle_atom_site_label_1
_geom_angle_atom_site_label_2
_geom_angle_atom_site_label_3
_geom_angle
_geom_angle_site_symmetry_1
_geom_angle_site_symmetry_3
N4 Fe1 N1 178.5(2) . .
N4 Fe1 N5 82.3(3) . .
N1 Fe1 N5 96.3(2) . .
N4 Fe1 N3 84.6(3) . .
N1 Fe1 N3 96.9(2) . .
N5 Fe1 N3 166.9(2) . .
N4 Fe1 N2 98.75(12) . .
N1 Fe1 N2 81.41(12) . .
N5 Fe1 N2 97.15(11) . .
N3 Fe1 N2 84.82(11) . .
N4 Fe1 N2 98.75(12) . 8_575
N1 Fe1 N2 81.41(12) . 8_575
N5 Fe1 N2 97.15(11) . 8_575
N3 Fe1 N2 84.82(11) . 8_575
N2 Fe1 N2 158.7(3) . 8_575
C4 N1 C4 119.0(5) 8_575 .
C4 N1 Fe1 120.5(2) 8_575 .
C4 N1 Fe1 120.5(2) . .
C1 N2 C2 114.0(5) . .
C1 N2 Fe1 108.9(3) . .
C2 N2 Fe1 108.1(3) . .
C1 N2 H2 108.6 . .
C2 N2 H2 108.6 . .
Fe1 N2 H2 108.6 . .
C3 N3 C3 112.3(6) . 8_575
C3 N3 C7 110.3(3) . .
C3 N3 C7 110.3(3) 8_575 .
C3 N3 Fe1 106.9(3) . .
C3 N3 Fe1 106.9(3) 8_575 .
C7 N3 Fe1 110.0(5) . .
C9 N4 C8 122.1(7) . .
C9 N4 Fe1 117.8(6) . .
C8 N4 Fe1 120.1(5) . .
C10 N5 C14 117.8(6) . .
C10 N5 Fe1 112.9(5) . .
C14 N5 Fe1 129.2(4) . .
N2 C1 C4 110.8(4) . .
N2 C1 H1A 109.5 . .
C4 C1 H1A 109.5 . .
N2 C1 H1B 109.5 . .
C4 C1 H1B 109.5 . .
H1A C1 H1B 108.1 . .
N2 C2 C3 108.1(4) . .
N2 C2 H2A 110.1 . .
C3 C2 H2A 110.1 . .
N2 C2 H2B 110.1 . .
C3 C2 H2B 110.1 . .
H2A C2 H2B 108.4 . .
N3 C3 C2 108.1(5) . .
N3 C3 H3A 110.1 . .
C2 C3 H3A 110.1 . .
N3 C3 H3B 110.1 . .
C2 C3 H3B 110.1 . .
H3A C3 H3B 108.4 . .
N1 C4 C5 121.8(4) . .
N1 C4 C1 111.7(4) . .
C5 C4 C1 126.3(4) . .
C6 C5 C4 118.0(5) . .
C6 C5 H5 121.0 . .
C4 C5 H5 121.0 . .
C5 C6 C5 121.1(6) . 8_575
C5 C6 H6 119.4 . .
C5 C6 H6 119.4 8_575 .
C8 C7 N3 115.4(6) . .
C8 C7 H7A 108.4 . .
N3 C7 H7A 108.4 . .
C8 C7 H7B 108.4 . .
N3 C7 H7B 108.4 . .
H7A C7 H7B 107.5 . .
N4 C8 C7 109.9(6) . .
N4 C8 H8A 109.7 . .
C7 C8 H8A 109.7 . .
N4 C8 H8B 109.7 . .
C7 C8 H8B 109.7 . .
H8A C8 H8B 108.2 . .
N4 C9 C10 114.2(7) . .
N4 C9 H9 122.9 . .
C10 C9 H9 122.9 . .
N5 C10 C11 123.2(9) . .
N5 C10 C9 112.8(7) . .
C11 C10 C9 124.1(8) . .
C10 C11 C12 117.9(9) . .
C10 C11 H11 121.0 . .
C12 C11 H11 121.0 . .
C13 C12 C11 119.1(8) . .
C13 C12 H12 120.5 . .
C11 C12 H12 120.5 . .
C12 C13 C14 119.7(9) . .
C12 C13 H13 120.2 . .
C14 C13 H13 120.2 . .
N5 C14 C13 122.3(7) . .
N5 C14 H14 118.9 . .
C13 C14 H14 118.9 . .
O12 Cl1 O13 125.8(7) . .
O12 Cl1 O11 106.3(5) . .
O13 Cl1 O11 110.3(5) . .
O12 Cl1 O11 106.3(5) . 8_575
O13 Cl1 O11 110.3(5) . 8_575
O11 Cl1 O11 92.6(8) . 8_575
O22 Cl2 O21 107.6(10) . .
O22 Cl2 O21 107.6(10) . 8_565
O21 Cl2 O21 100.7(15) . 8_565
O22 Cl2 O23 118.1(12) . .
O21 Cl2 O23 110.7(5) . .
O21 Cl2 O23 110.7(5) 8_565 .

loop_
_geom_bond_atom_site_label_1
_geom_bond_atom_site_label_2
_geom_bond_distance
_geom_bond_site_symmetry_2
Fe1 N4 1.861(5) .
Fe1 N1 1.915(4) .
Fe1 N5 1.967(5) .
Fe1 N3 2.031(5) .
Fe1 N2 2.053(4) .
Fe1 N2 2.053(4) 8_575
N1 C4 1.345(5) 8_575
N1 C4 1.345(5) .
N2 C1 1.481(6) .
N2 C2 1.495(6) .
N2 H2 0.9100 .
N3 C3 1.479(6) .
N3 C3 1.479(6) 8_575
N3 C7 1.499(8) .
N4 C9 1.272(12) .
N4 C8 1.461(11) .
N5 C10 1.323(9) .
N5 C14 1.353(9) .
C1 C4 1.500(7) .
C1 H1A 0.9700 .
C1 H1B 0.9700 .
C2 C3 1.514(8) .
C2 H2A 0.9700 .
C2 H2B 0.9700 .
C3 H3A 0.9700 .
C3 H3B 0.9700 .
C4 C5 1.371(6) .
C5 C6 1.370(6) .
C5 H5 0.9300 .
C6 C5 1.370(6) 8_575
C6 H6 0.9300 .
C7 C8 1.480(13) .
C7 H7A 0.9700 .
C7 H7B 0.9700 .
C8 H8A 0.9700 .
C8 H8B 0.9700 .
C9 C10 1.485(13) .
C9 H9 0.9300 .
C10 C11 1.389(12) .
C11 C12 1.405(15) .
C11 H11 0.9300 .
C12 C13 1.347(14) .
C12 H12 0.9300 .
C13 C14 1.385(10) .
C13 H13 0.9300 .
C14 H14 0.9300 .
Cl1 O12 1.345(8) .
Cl1 O13 1.390(9) .
Cl1 O11 1.432(8) .
Cl1 O11 1.432(8) 8_575
Cl2 O22 1.293(14) .
Cl2 O21 1.303(9) .
Cl2 O21 1.303(9) 8_565
Cl2 O23 1.483(10) .

loop_
_geom_hbond_atom_site_label_D
_geom_hbond_atom_site_label_H
_geom_hbond_atom_site_label_A
_geom_hbond_distance_DH
_geom_hbond_distance_HA
_geom_hbond_distance_DA
_geom_hbond_angle_DHA
_geom_hbond_site_symmetry_A
N2 H2 O13 0.91 2.36 3.165(8) 148.1 2_565

loop_
_geom_torsion_atom_site_label_1
_geom_torsion_atom_site_label_2
_geom_torsion_atom_site_label_3
_geom_torsion_atom_site_label_4
_geom_torsion
_geom_torsion_site_symmetry_1
_geom_torsion_site_symmetry_4
N5 Fe1 N1 C4 91.4(4) . 8_575
N3 Fe1 N1 C4 -88.6(4) . 8_575
N2 Fe1 N1 C4 -172.3(4) . 8_575
N2 Fe1 N1 C4 -4.9(4) 8_575 8_575
N5 Fe1 N1 C4 -91.4(4) . .
N3 Fe1 N1 C4 88.6(4) . .
N2 Fe1 N1 C4 4.9(4) . .
N2 Fe1 N1 C4 172.3(4) 8_575 .
N4 Fe1 N2 C1 160.3(4) . .
N1 Fe1 N2 C1 -18.2(3) . .
N5 Fe1 N2 C1 77.0(3) . .
N3 Fe1 N2 C1 -116.0(4) . .
N2 Fe1 N2 C1 -54.8(7) 8_575 .
N4 Fe1 N2 C2 -75.4(4) . .
N1 Fe1 N2 C2 106.0(4) . .
N5 Fe1 N2 C2 -158.7(4) . .
N3 Fe1 N2 C2 8.2(4) . .
N2 Fe1 N2 C2 69.4(7) 8_575 .
N4 Fe1 N3 C3 119.8(3) . .
N1 Fe1 N3 C3 -60.2(3) . .
N5 Fe1 N3 C3 119.8(3) . .
N2 Fe1 N3 C3 20.5(3) . .
N2 Fe1 N3 C3 -140.9(4) 8_575 .
N4 Fe1 N3 C3 -119.8(3) . 8_575
N1 Fe1 N3 C3 60.2(3) . 8_575
N5 Fe1 N3 C3 -119.8(3) . 8_575
N2 Fe1 N3 C3 140.9(4) . 8_575
N2 Fe1 N3 C3 -20.5(3) 8_575 8_575
N4 Fe1 N3 C7 0.0 . .
N1 Fe1 N3 C7 180.0 . .
N5 Fe1 N3 C7 0.000(1) . .
N2 Fe1 N3 C7 -99.32(12) . .
N2 Fe1 N3 C7 99.32(12) 8_575 .
N3 Fe1 N4 C9 180.000(1) . .
N2 Fe1 N4 C9 -96.10(11) . .
N2 Fe1 N4 C9 96.10(11) 8_575 .
N3 Fe1 N4 C8 0.0 . .
N2 Fe1 N4 C8 83.90(11) . .
N2 Fe1 N4 C8 -83.90(11) 8_575 .
N4 Fe1 N5 C10 0.000(1) . .
N1 Fe1 N5 C10 180.000(1) . .
N3 Fe1 N5 C10 0.000(2) . .
N2 Fe1 N5 C10 97.91(12) . .
N2 Fe1 N5 C10 -97.91(12) 8_575 .
N4 Fe1 N5 C14 180.000(1) . .
N1 Fe1 N5 C14 0.000(1) . .
N3 Fe1 N5 C14 180.000(2) . .
N2 Fe1 N5 C14 -82.09(12) . .
N2 Fe1 N5 C14 82.09(12) 8_575 .
C2 N2 C1 C4 -92.9(5) . .
Fe1 N2 C1 C4 27.8(5) . .
C1 N2 C2 C3 86.2(6) . .
Fe1 N2 C2 C3 -34.9(6) . .
C3 N3 C3 C2 -162.2(3) 8_575 .
C7 N3 C3 C2 74.2(6) . .
Fe1 N3 C3 C2 -45.3(5) . .
N2 C2 C3 N3 53.9(6) . .
C4 N1 C4 C5 3.6(8) 8_575 .
Fe1 N1 C4 C5 -173.6(3) . .
C4 N1 C4 C1 -172.9(3) 8_575 .
Fe1 N1 C4 C1 9.8(5) . .
N2 C1 C4 N1 -25.0(6) . .
N2 C1 C4 C5 158.7(4) . .
N1 C4 C5 C6 -1.6(7) . .
C1 C4 C5 C6 174.3(5) . .
C4 C5 C6 C5 -0.4(9) . 8_575
C3 N3 C7 C8 -117.6(4) . .
C3 N3 C7 C8 117.6(4) 8_575 .
Fe1 N3 C7 C8 0.0 . .
C9 N4 C8 C7 180.0 . .
Fe1 N4 C8 C7 0.0 . .
N3 C7 C8 N4 0.0 . .
C8 N4 C9 C10 180.000(1) . .
Fe1 N4 C9 C10 0.000(1) . .
C14 N5 C10 C11 0.000(2) . .
Fe1 N5 C10 C11 180.000(1) . .
C14 N5 C10 C9 180.000(1) . .
Fe1 N5 C10 C9 0.000(1) . .
N4 C9 C10 N5 0.000(1) . .
N4 C9 C10 C11 180.000(2) . .
N5 C10 C11 C12 0.000(2) . .
C9 C10 C11 C12 180.000(2) . .
C10 C11 C12 C13 0.000(2) . .
C11 C12 C13 C14 0.000(2) . .
C10 N5 C14 C13 0.000(2) . .
Fe1 N5 C14 C13 180.000(2) . .
C12 C13 C14 N5 0.000(2) . .
